data_4348976
loop_
_publ_author_name
'Hughes, Brianna C.'
'Murdock, Christopher R.'
'Jenkins, David M.'

_publ_section_title
;
 Isoreticular synthesis of 2D MOFs with rotating aryl rings
;
_journal_issue 11
_journal_name_full 'Inorganic Chemistry Frontiers'
_journal_page_first 1001
_journal_paper_doi 10.1039/C5QI00135H
_journal_volume 2
_journal_year 2015
_chemical_formula_sum 'C16 H14 Cl Cu N6 O4'
_chemical_formula_weight 453.32
_space_group_IT_number 5
_space_group_name_Hall 'C 2y'
_space_group_name_H-M_alt 'C 1 2 1'
_symmetry_cell_setting monoclinic
_symmetry_space_group_name_H-M 'C 1 2 1'
_atom_sites_solution_hydrogens geom
_atom_sites_solution_primary direct
_atom_sites_solution_secondary difmap
_audit_creation_method SHELXL-97
_audit_update_record
;
2015-07-17 deposited with the CCDC.
2015-09-14 downloaded from the CCDC.
;
_cell_angle_alpha 90.00
_cell_angle_beta 130.638(6)
_cell_angle_gamma 90.00
_cell_formula_units_Z 4
_cell_length_a 24.851(16)
_cell_length_b 7.517(5)
_cell_length_c 16.975(11)
_cell_measurement_temperature 100(2)
_cell_volume 2406(3)
_computing_structure_refinement 'SHELXL-97 (Sheldrick, 1997)'
_diffrn_ambient_temperature 100(2)
_diffrn_measured_fraction_theta_full 0.992
_diffrn_measured_fraction_theta_max 0.992
_diffrn_measurement_device_type 'Bruker-AXS Smart APEX II'
_diffrn_measurement_method '\w scan'
_diffrn_radiation_monochromator graphite
_diffrn_radiation_source 'fine-focus sealed tube'
_diffrn_radiation_type MoK\a
_diffrn_radiation_wavelength 0.71073
_diffrn_reflns_av_R_equivalents 0.0558
_diffrn_reflns_av_sigmaI/netI 0.0838
_diffrn_reflns_limit_h_max 24
_diffrn_reflns_limit_h_min -24
_diffrn_reflns_limit_k_max 7
_diffrn_reflns_limit_k_min -7
_diffrn_reflns_limit_l_max 16
_diffrn_reflns_limit_l_min -16
_diffrn_reflns_number 5305
_diffrn_reflns_theta_full 20.21
_diffrn_reflns_theta_max 20.21
_diffrn_reflns_theta_min 1.58
_exptl_absorpt_coefficient_mu 1.047
_exptl_absorpt_correction_T_max 0.990
_exptl_absorpt_correction_T_min 0.963
_exptl_absorpt_correction_type multi-scan
_exptl_absorpt_process_details SADABS
_exptl_crystal_colour colourless
_exptl_crystal_density_diffrn 1.251
_exptl_crystal_density_method 'not measured'
_exptl_crystal_description needle
_exptl_crystal_F_000 920
_exptl_crystal_size_max 0.12
_exptl_crystal_size_mid 0.03
_exptl_crystal_size_min 0.01
_platon_squeeze_details
;
;
_refine_diff_density_max 1.647
_refine_diff_density_min -1.214
_refine_diff_density_rms 0.163
_refine_ls_abs_structure_details 'Flack H D (1983), Acta Cryst. A39, 876-881'
_refine_ls_abs_structure_Flack 0.35(13)
_refine_ls_extinction_method none
_refine_ls_goodness_of_fit_ref 1.225
_refine_ls_hydrogen_treatment constr
_refine_ls_matrix_type full
_refine_ls_number_parameters 102
_refine_ls_number_reflns 2287
_refine_ls_number_restraints 3
_refine_ls_restrained_S_all 1.225
_refine_ls_R_factor_all 0.1335
_refine_ls_R_factor_gt 0.1092
_refine_ls_shift/su_max 0.000
_refine_ls_shift/su_mean 0.000
_refine_ls_structure_factor_coef Fsqd
_refine_ls_weighting_details 'calc w=1/[\s^2^(Fo^2^)+(0.2000P)^2^+0.0000P] where P=(Fo^2^+2Fc^2^)/3'
_refine_ls_weighting_scheme calc
_refine_ls_wR_factor_gt 0.2995
_refine_ls_wR_factor_ref 0.3255
_reflns_number_gt 1617
_reflns_number_total 2287
_reflns_threshold_expression >2sigma(I)
_cod_data_source_file c5qi00135h2.cif
_cod_data_source_block Cunaphthyl
_cod_original_sg_symbol_H-M 'C 2'
_cod_database_code 4348976

loop_
_symmetry_equiv_pos_as_xyz
'x, y, z'
'-x, y, -z'
'x+1/2, y+1/2, z'
'-x+1/2, y+1/2, -z'

loop_
_atom_site_label
_atom_site_type_symbol
_atom_site_fract_x
_atom_site_fract_y
_atom_site_fract_z
_atom_site_U_iso_or_equiv
_atom_site_adp_type
_atom_site_occupancy
_atom_site_symmetry_multiplicity
_atom_site_calc_flag
_atom_site_refinement_flags
N4 N 0.4954(2) 0.5816(12) 0.0882(4) 0.060(6) Uiso 1 1 d G
C4 C 0.4690(4) 0.5216(12) 0.1367(6) 0.081(9) Uiso 1 1 d GD
H4 H 0.4601 0.4039 0.1421 0.097 Uiso 1 1 calc R
N6 N 0.4585(4) 0.6727(13) 0.1756(6) 0.049(3) Uiso 1 1 d G
C5 C 0.4785(4) 0.8261(12) 0.1511(6) 0.035(5) Uiso 1 1 d GD
H5 H 0.4769 0.9429 0.1676 0.042 Uiso 1 1 calc R
N5 N 0.5013(4) 0.7698(12) 0.0971(6) 0.025(4) Uiso 1 1 d G
N1 N 0.5857(4) 0.0860(12) 0.0621(6) 0.028(4) Uiso 1 1 d G
C1 C 0.6444(4) 0.0318(13) 0.0813(5) 0.107(11) Uiso 1 1 d G
H1 H 0.6553 -0.0838 0.0764 0.128 Uiso 1 1 calc R
N3 N 0.6865(3) 0.1848(14) 0.1103(6) 0.044(3) Uani 1 1 d G
C2 C 0.6509(3) 0.3203(13) 0.0980(5) 0.014(4) Uiso 1 1 d G
H2 H 0.6669 0.4374 0.1127 0.017 Uiso 1 1 calc R
N2 N 0.5818(3) 0.2614(12) 0.0573(3) 0.058(6) Uiso 1 1 d G
C54 C 0.5324(6) 0.5564(17) 0.4171(7) 0.074(7) Uiso 1 1 d G
H54 H 0.5226 0.4401 0.3925 0.089 Uiso 1 1 calc R
C50 C 0.4962(5) 0.697(2) 0.3479(6) 0.059(5) Uiso 1 1 d G
C57 C 0.5109(7) 0.8710(19) 0.3846(9) 0.122(11) Uiso 1 1 d G
H57 H 0.4867 0.9652 0.3383 0.146 Uiso 1 1 calc R
C58 C 0.5617(7) 0.9040(14) 0.4905(10) 0.174(17) Uiso 1 1 d G
H58 H 0.5715 1.0203 0.5151 0.209 Uiso 1 1 calc R
C56 C 0.5979(5) 0.7633(13) 0.5597(7) 0.052(6) Uiso 1 1 d G
C55 C 0.5832(4) 0.5895(13) 0.5230(6) 0.049(6) Uiso 1 1 d G
C60 C 0.6194(7) 0.4487(14) 0.5922(8) 0.138(12) Uiso 1 1 d G
H60 H 0.6096 0.3324 0.5677 0.165 Uiso 1 1 calc R
C62 C 0.6702(6) 0.4818(18) 0.6981(8) 0.092(8) Uiso 1 1 d G
H62 H 0.6945 0.3876 0.7445 0.110 Uiso 1 1 calc R
C61 C 0.6849(5) 0.656(2) 0.7349(6) 0.056(5) Uiso 1 1 d G
C59 C 0.6487(6) 0.7963(17) 0.6657(7) 0.097(8) Uiso 1 1 d G
H59 H 0.6585 0.9126 0.6902 0.117 Uiso 1 1 calc R
Cu1 Cu 0.5000 -0.0705(3) 0.0000 0.0370(11) Uani 1 2 d S
Cu2 Cu 0.5000 0.4257(3) 0.0000 0.0357(11) Uani 1 2 d S
Cl3 Cl 0.3612(4) 0.1815(16) 0.1489(5) 0.107(2) Uani 1 1 d .
C3 C 0.7584(8) 0.192(3) 0.1474(11) 0.047(4) Uiso 1 1 d .
H3A H 0.7666 0.3088 0.1326 0.056 Uiso 1 1 calc R
H3B H 0.7631 0.1049 0.1101 0.056 Uiso 1 1 calc R
C6 C 0.4378(7) 0.663(3) 0.2369(9) 0.036(4) Uiso 1 1 d D
H6A H 0.4185 0.5459 0.2289 0.043 Uiso 1 1 calc R
H6B H 0.4004 0.7493 0.2106 0.043 Uiso 1 1 calc R
O2 O 0.3308(12) 0.016(3) 0.1027(16) 0.104(7) Uani 1 1 d .
O1 O 0.3356(9) 0.324(2) 0.0873(13) 0.069(5) Uani 1 1 d .
O4 O 0.4380(7) 0.160(3) 0.1914(13) 0.101(5) Uani 1 1 d .
O3 O 0.3734(15) 0.209(3) 0.2396(16) 0.150(10) Uani 1 1 d .

loop_
_atom_site_aniso_label
_atom_site_aniso_U_11
_atom_site_aniso_U_22
_atom_site_aniso_U_33
_atom_site_aniso_U_23
_atom_site_aniso_U_13
_atom_site_aniso_U_12
N3 0.029(7) 0.055(8) 0.063(8) -0.010(12) 0.036(6) -0.009(12)
Cu1 0.050(2) 0.028(2) 0.061(2) 0.000 0.0484(18) 0.000
Cu2 0.038(2) 0.036(2) 0.062(2) 0.000 0.0452(18) 0.000
Cl3 0.159(7) 0.061(4) 0.110(5) 0.007(7) 0.091(5) 0.015(8)
O2 0.144(19) 0.094(18) 0.103(13) 0.003(12) 0.093(13) -0.029(14)
O1 0.079(12) 0.052(11) 0.077(11) 0.004(9) 0.052(10) -0.004(9)
O4 0.074(10) 0.096(14) 0.156(13) -0.003(16) 0.085(10) -0.022(15)
O3 0.29(3) 0.093(17) 0.128(14) -0.004(14) 0.165(18) 0.025(18)

loop_
_atom_type_symbol
_atom_type_description
_atom_type_scat_dispersion_real
_atom_type_scat_dispersion_imag
_atom_type_scat_source
C C 0.0033 0.0016 'International Tables Vol C Tables 4.2.6.8 and 6.1.1.4'
H H 0.0000 0.0000 'International Tables Vol C Tables 4.2.6.8 and 6.1.1.4'
N N 0.0061 0.0033 'International Tables Vol C Tables 4.2.6.8 and 6.1.1.4'
O O 0.0106 0.0060 'International Tables Vol C Tables 4.2.6.8 and 6.1.1.4'
Cl Cl 0.1484 0.1585 'International Tables Vol C Tables 4.2.6.8 and 6.1.1.4'
Cu Cu 0.3201 1.2651 'International Tables Vol C Tables 4.2.6.8 and 6.1.1.4'

loop_
_geom_angle_atom_site_label_1
_geom_angle_atom_site_label_2
_geom_angle_atom_site_label_3
_geom_angle
_geom_angle_site_symmetry_1
_geom_angle_site_symmetry_3
C4 N4 N5 108.0 . .
C4 N4 Cu2 122.1(3) . .
N5 N4 Cu2 128.5(3) . .
N4 C4 N6 108.0 . .
C5 N6 C4 108.0 . .
C5 N6 C6 127.8(9) . .
C4 N6 C6 124.0(9) . .
N5 C5 N6 108.0 . .
C5 N5 N4 108.0 . .
C5 N5 Cu1 123.2(3) . 1_565
N4 N5 Cu1 123.9(4) . 1_565
N2 N1 C1 110.2 . .
N2 N1 Cu1 122.5(3) . .
C1 N1 Cu1 124.1(3) . .
N1 C1 N3 106.3 . .
C2 N3 C1 108.5 . .
C2 N3 C3 124.3(11) . .
C1 N3 C3 127.1(11) . .
N3 C2 N2 108.4 . .
N1 N2 C2 105.1 . .
N1 N2 Cu2 130.9(3) . .
C2 N2 Cu2 123.9(3) . .
C50 C54 C55 120.0 . .
C57 C50 C54 120.0 . .
C57 C50 C6 119.3(12) . .
C54 C50 C6 120.4(12) . .
C58 C57 C50 120.0 . .
C56 C58 C57 120.0 . .
C55 C56 C58 120.0 . .
C55 C56 C59 120.0 . .
C58 C56 C59 120.0 . .
C60 C55 C56 120.0 . .
C60 C55 C54 120.0 . .
C56 C55 C54 120.0 . .
C62 C60 C55 120.0 . .
C60 C62 C61 120.0 . .
C62 C61 C59 120.0 . .
C62 C61 C3 119.9(12) . 4_656
C59 C61 C3 120.1(13) . 4_656
C61 C59 C56 120.0 . .
N5 Cu1 N5 107.2(6) 1_545 2_645
N5 Cu1 N1 102.8(5) 1_545 2_655
N5 Cu1 N1 117.8(7) 2_645 2_655
N5 Cu1 N1 117.8(7) 1_545 .
N5 Cu1 N1 102.8(3) 2_645 .
N1 Cu1 N1 109.0(6) 2_655 .
N4 Cu2 N4 106.7(5) . 2_655
N4 Cu2 N2 101.2(4) . 2_655
N4 Cu2 N2 122.8(3) 2_655 2_655
N4 Cu2 N2 122.8(2) . .
N4 Cu2 N2 101.18(18) 2_655 .
N2 Cu2 N2 104.0(5) 2_655 .
O1 Cl3 O3 113.7(14) . .
O1 Cl3 O2 117.8(10) . .
O3 Cl3 O2 114.0(15) . .
O1 Cl3 O4 105.3(13) . .
O3 Cl3 O4 100.8(14) . .
O2 Cl3 O4 102.6(14) . .
N3 C3 C61 112.4(15) . 4_646
N6 C6 C50 113.6(10) . .

loop_
_geom_bond_atom_site_label_1
_geom_bond_atom_site_label_2
_geom_bond_distance
_geom_bond_site_symmetry_2
N4 C4 1.4200 .
N4 N5 1.4200 .
N4 Cu2 1.962(7) .
C4 N6 1.4200 .
N6 C5 1.4200 .
N6 C6 1.433(11) .
C5 N5 1.4200 .
N5 Cu1 2.023(8) 1_565
N1 N2 1.3210 .
N1 C1 1.3340 .
N1 Cu1 2.026(8) .
C1 N3 1.4099 .
N3 C2 1.2732 .
N3 C3 1.458(16) .
C2 N2 1.4427 .
N2 Cu2 2.007(7) .
C54 C50 1.3900 .
C54 C55 1.3900 .
C50 C57 1.3900 .
C50 C6 1.470(15) .
C57 C58 1.3900 .
C58 C56 1.3900 .
C56 C55 1.3900 .
C56 C59 1.3900 .
C55 C60 1.3900 .
C60 C62 1.3900 .
C62 C61 1.3900 .
C61 C59 1.3900 .
C61 C3 1.545(16) 4_656
Cu1 N5 2.023(16) 1_545
Cu1 N5 2.02(2) 2_645
Cu1 N1 2.026(7) 2_655
Cu2 N4 1.962(7) 2_655
Cu2 N2 2.007(9) 2_655
Cl3 O1 1.332(16) .
Cl3 O3 1.378(17) .
Cl3 O2 1.403(19) .
Cl3 O4 1.550(15) .
C3 C61 1.54(4) 4_646

loop_
_platon_squeeze_void_nr
_platon_squeeze_void_average_x
_platon_squeeze_void_average_y
_platon_squeeze_void_average_z
_platon_squeeze_void_volume
_platon_squeeze_void_count_electrons
_platon_squeeze_void_content
1 0.750 -0.047 0.500 441 152 ' '
2 0.250 -0.048 0.500 441 152 ' '
